data_4109160
loop_
_publ_author_name
'Shin, Sung Bin Y.'
'Yoo, Barney'
'Todaro, Louis J.'
'Kirshenbaum, Kent'

_publ_contact_author_address
;100 Washington Square East
Room 1001
New York City
New York
United States of America
10003
;
_publ_contact_author_email kent@nyu.edu
_publ_contact_author_name 'Kent Kirshenbaum'
_publ_contact_author_phone 212-998-8486
_publ_section_title
;
 Cyclic Peptoids
;
_journal_coden_ASTM JACSAT
_journal_issue 11
_journal_name_full 'Journal of the American Chemical Society'
_journal_page_first 3218
_journal_page_last 3225
_journal_paper_doi 10.1021/ja066960o
_journal_volume 129
_journal_year 2007
_chemical_formula_sum 'C43 H58 N6 O10'
_chemical_formula_weight 818.95
_chemical_name_common 'Peptoid cyclo[NpmNme]3'
_space_group_IT_number 2
_symmetry_cell_setting triclinic
_symmetry_space_group_name_Hall '-P 1'
_symmetry_space_group_name_H-M 'P -1'
_atom_sites_solution_hydrogens geom
_atom_sites_solution_primary direct
_atom_sites_solution_secondary difmap
_audit_creation_method SHELXL-97
_cell_angle_alpha 84.92(3)
_cell_angle_beta 78.75(3)
_cell_angle_gamma 79.41(3)
_cell_formula_units_Z 2
_cell_length_a 9.3070(19)
_cell_length_b 10.423(2)
_cell_length_c 21.794(4)
_cell_measurement_temperature 100(2)
_cell_volume 2035.2(7)
_computing_cell_refinement 'Bruker XSCANS'
_computing_data_collection 'Bruker XSCANS'
_computing_data_reduction 'Bruker SHELXTL'
_computing_molecular_graphics 'Bruker SHELXTL'
_computing_publication_material 'Bruker SHELXTL'
_computing_structure_refinement 'SHELXL-97 (Sheldrick, 1997)'
_computing_structure_solution 'SHELXS-97 (Sheldrick, 1990)'
_diffrn_ambient_temperature 100(2)
_diffrn_measured_fraction_theta_full 0.991
_diffrn_measured_fraction_theta_max 0.991
_diffrn_measurement_device_type 'Bruker-Nonius KappaCCD'
_diffrn_measurement_method '\w scans'
_diffrn_radiation_monochromator graphite
_diffrn_radiation_source 'fine-focus sealed tube'
_diffrn_radiation_type MoK\a
_diffrn_radiation_wavelength 0.71073
_diffrn_reflns_av_R_equivalents 0.0784
_diffrn_reflns_av_sigmaI/netI 0.1136
_diffrn_reflns_limit_h_max 12
_diffrn_reflns_limit_h_min -12
_diffrn_reflns_limit_k_max 13
_diffrn_reflns_limit_k_min -13
_diffrn_reflns_limit_l_max 28
_diffrn_reflns_limit_l_min -28
_diffrn_reflns_number 17596
_diffrn_reflns_theta_full 27.56
_diffrn_reflns_theta_max 27.56
_diffrn_reflns_theta_min 3.03
_exptl_absorpt_coefficient_mu 0.096
_exptl_absorpt_correction_T_max 0.9952
_exptl_absorpt_correction_T_min 0.9756
_exptl_absorpt_correction_type none
_exptl_crystal_density_diffrn 1.336
_exptl_crystal_F_000 876
_exptl_crystal_size_max 0.26
_exptl_crystal_size_mid 0.11
_exptl_crystal_size_min 0.05
_refine_diff_density_max 0.293
_refine_diff_density_min -0.311
_refine_diff_density_rms 0.064
_refine_ls_extinction_method none
_refine_ls_goodness_of_fit_ref 1.023
_refine_ls_hydrogen_treatment constr
_refine_ls_matrix_type full
_refine_ls_number_parameters 535
_refine_ls_number_reflns 9344
_refine_ls_number_restraints 0
_refine_ls_restrained_S_all 1.023
_refine_ls_R_factor_all 0.1344
_refine_ls_R_factor_gt 0.0624
_refine_ls_shift/su_max 0.001
_refine_ls_shift/su_mean 0.000
_refine_ls_structure_factor_coef Fsqd
_refine_ls_weighting_details 'calc w=1/[\s^2^(Fo^2^)+(0.0465P)^2^+0.2993P] where P=(Fo^2^+2Fc^2^)/3'
_refine_ls_weighting_scheme calc
_refine_ls_wR_factor_gt 0.1093
_refine_ls_wR_factor_ref 0.1321
_reflns_number_gt 5349
_reflns_number_total 9344
_reflns_threshold_expression >2sigma(I)
_cod_data_source_file ja066960osi20061020_031433.cif
_cod_data_source_block x1537l
_cod_database_code 4109160

loop_
_symmetry_equiv_pos_as_xyz
'x, y, z'
'-x, -y, -z'

loop_
_atom_site_label
_atom_site_type_symbol
_atom_site_fract_x
_atom_site_fract_y
_atom_site_fract_z
_atom_site_U_iso_or_equiv
_atom_site_adp_type
_atom_site_occupancy
_atom_site_symmetry_multiplicity
_atom_site_calc_flag
_atom_site_refinement_flags
O2 O 0.33632(16) 0.24699(15) 0.25405(7) 0.0209(4) Uani 1 1 d .
O4 O 0.07500(16) 0.49162(15) 0.16283(8) 0.0226(4) Uani 1 1 d .
O6 O 0.37253(16) 0.74690(15) 0.18022(8) 0.0230(4) Uani 1 1 d .
O8 O 0.53974(16) 0.45225(14) 0.29540(7) 0.0199(4) Uani 1 1 d .
O10 O 0.80679(15) 0.21975(15) 0.37721(8) 0.0214(4) Uani 1 1 d .
O12 O 0.49084(16) -0.02402(15) 0.37534(8) 0.0228(4) Uani 1 1 d .
O27 O 0.11631(16) 0.45188(15) 0.41529(8) 0.0213(4) Uani 1 1 d .
O28 O 0.84836(17) 0.77169(15) 0.19799(8) 0.0271(4) Uani 1 1 d .
O29 O 0.44164(15) 0.33748(15) 0.52897(8) 0.0214(4) Uani 1 1 d .
N1 N 0.26661(18) 0.07663(17) 0.35419(9) 0.0166(4) Uani 1 1 d .
N2 N 0.14112(18) 0.40617(17) 0.28432(9) 0.0169(4) Uani 1 1 d .
N3 N 0.30740(19) 0.53614(18) 0.13012(9) 0.0179(4) Uani 1 1 d .
N4 N 0.59179(19) 0.63987(17) 0.20328(9) 0.0165(4) Uani 1 1 d .
N5 N 0.73319(18) 0.30132(17) 0.25497(9) 0.0165(4) Uani 1 1 d .
N6 N 0.56711(18) 0.19524(17) 0.41080(9) 0.0158(4) Uani 1 1 d .
C1 C 0.1617(2) 0.1966(2) 0.34656(11) 0.0175(5) Uani 1 1 d .
H1A H 0.1420 0.2454 0.3851 0.021 Uiso 1 1 calc R
H1B H 0.0666 0.1741 0.3408 0.021 Uiso 1 1 calc R
C2 C 0.2199(2) 0.2841(2) 0.29048(11) 0.0177(5) Uani 1 1 d .
C3 C 0.2166(2) 0.5003(2) 0.24239(11) 0.0201(5) Uani 1 1 d .
H3A H 0.3245 0.4785 0.2431 0.024 Uiso 1 1 calc R
H3B H 0.1804 0.5884 0.2586 0.024 Uiso 1 1 calc R
C4 C 0.1946(2) 0.5048(2) 0.17547(11) 0.0167(5) Uani 1 1 d .
C5 C 0.4572(2) 0.5324(2) 0.14193(11) 0.0189(5) Uani 1 1 d .
H5A H 0.5274 0.5306 0.1014 0.023 Uiso 1 1 calc R
H5B H 0.4863 0.4508 0.1667 0.023 Uiso 1 1 calc R
C6 C 0.4703(2) 0.6489(2) 0.17694(11) 0.0175(5) Uani 1 1 d .
C7 C 0.7024(2) 0.5214(2) 0.20303(11) 0.0167(5) Uani 1 1 d .
H7A H 0.7978 0.5436 0.2087 0.020 Uiso 1 1 calc R
H7B H 0.7189 0.4817 0.1621 0.020 Uiso 1 1 calc R
C8 C 0.6518(2) 0.4228(2) 0.25540(11) 0.0161(5) Uani 1 1 d .
C9 C 0.6688(2) 0.2021(2) 0.29783(11) 0.0170(5) Uani 1 1 d .
H9A H 0.7173 0.1145 0.2835 0.020 Uiso 1 1 calc R
H9B H 0.5618 0.2120 0.2962 0.020 Uiso 1 1 calc R
C10 C 0.6858(2) 0.2105(2) 0.36515(11) 0.0163(5) Uani 1 1 d .
C11 C 0.4182(2) 0.2024(2) 0.39841(11) 0.0161(5) Uani 1 1 d .
H11A H 0.3989 0.2746 0.3668 0.019 Uiso 1 1 calc R
H11B H 0.3453 0.2226 0.4374 0.019 Uiso 1 1 calc R
C12 C 0.3959(2) 0.0743(2) 0.37455(11) 0.0164(5) Uani 1 1 d .
C21 C 0.2403(2) -0.0408(2) 0.32918(11) 0.0186(5) Uani 1 1 d .
H21A H 0.3224 -0.1136 0.3347 0.022 Uiso 1 1 calc R
H21B H 0.2403 -0.0248 0.2837 0.022 Uiso 1 1 calc R
C22 C 0.0024(2) 0.4572(2) 0.32568(11) 0.0180(5) Uani 1 1 d .
H22A H -0.0472 0.3833 0.3449 0.022 Uiso 1 1 calc R
H22B H -0.0647 0.5137 0.3005 0.022 Uiso 1 1 calc R
C23 C 0.2763(2) 0.5730(2) 0.06717(11) 0.0192(5) Uani 1 1 d .
H23A H 0.3490 0.6275 0.0450 0.023 Uiso 1 1 calc R
H23B H 0.1761 0.6272 0.0707 0.023 Uiso 1 1 calc R
C24 C 0.6015(2) 0.7435(2) 0.24244(11) 0.0208(5) Uani 1 1 d .
H24A H 0.6404 0.7033 0.2801 0.025 Uiso 1 1 calc R
H24B H 0.5003 0.7924 0.2566 0.025 Uiso 1 1 calc R
C25 C 0.8653(2) 0.2617(2) 0.20750(11) 0.0187(5) Uani 1 1 d .
H25A H 0.9322 0.1906 0.2262 0.022 Uiso 1 1 calc R
H25B H 0.9187 0.3368 0.1962 0.022 Uiso 1 1 calc R
C26 C 0.5946(2) 0.1573(2) 0.47416(11) 0.0183(5) Uani 1 1 d .
H26A H 0.6937 0.1013 0.4711 0.022 Uiso 1 1 calc R
H26B H 0.5200 0.1036 0.4953 0.022 Uiso 1 1 calc R
C27 C 0.0268(2) 0.5349(2) 0.37696(11) 0.0193(5) Uani 1 1 d .
H27A H 0.0768 0.6090 0.3583 0.023 Uiso 1 1 calc R
H27B H -0.0700 0.5707 0.4026 0.023 Uiso 1 1 calc R
C28 C 0.6997(2) 0.8384(2) 0.20945(12) 0.0228(6) Uani 1 1 d .
H28A H 0.6686 0.8728 0.1694 0.027 Uiso 1 1 calc R
H28B H 0.6911 0.9129 0.2359 0.027 Uiso 1 1 calc R
C29 C 0.5896(2) 0.2679(2) 0.51478(11) 0.0184(5) Uani 1 1 d .
H29A H 0.6243 0.2330 0.5541 0.022 Uiso 1 1 calc R
H29B H 0.6564 0.3277 0.4927 0.022 Uiso 1 1 calc R
C30 C 0.1760(3) 0.5247(2) 0.45322(12) 0.0291(6) Uani 1 1 d .
H30A H 0.2332 0.5855 0.4265 0.044 Uiso 1 1 calc R
H30B H 0.2413 0.4649 0.4773 0.044 Uiso 1 1 calc R
H30C H 0.0948 0.5741 0.4821 0.044 Uiso 1 1 calc R
C31 C 0.9478(3) 0.8489(2) 0.16091(12) 0.0301(6) Uani 1 1 d .
H31A H 0.9217 0.8683 0.1192 0.045 Uiso 1 1 calc R
H31B H 1.0498 0.8008 0.1569 0.045 Uiso 1 1 calc R
H31C H 0.9405 0.9309 0.1811 0.045 Uiso 1 1 calc R
C32 C 0.4253(3) 0.4232(2) 0.57808(12) 0.0243(6) Uani 1 1 d .
H32A H 0.4555 0.3732 0.6151 0.037 Uiso 1 1 calc R
H32B H 0.3211 0.4653 0.5886 0.037 Uiso 1 1 calc R
H32C H 0.4880 0.4901 0.5644 0.037 Uiso 1 1 calc R
C41 C 0.0947(2) -0.0800(2) 0.36105(11) 0.0156(5) Uani 1 1 d .
C42 C 0.0598(2) -0.0972(2) 0.42567(11) 0.0195(5) Uani 1 1 d .
H42A H 0.1284 -0.0834 0.4505 0.023 Uiso 1 1 calc R
C43 C -0.0733(2) -0.1342(2) 0.45459(13) 0.0253(6) Uani 1 1 d .
H43A H -0.0946 -0.1471 0.4989 0.030 Uiso 1 1 calc R
C44 C -0.1755(3) -0.1525(2) 0.41929(13) 0.0275(6) Uani 1 1 d .
H44A H -0.2678 -0.1762 0.4393 0.033 Uiso 1 1 calc R
C45 C -0.1429(3) -0.1361(2) 0.35531(13) 0.0279(6) Uani 1 1 d .
H45A H -0.2125 -0.1491 0.3309 0.033 Uiso 1 1 calc R
C46 C -0.0081(2) -0.1006(2) 0.32601(12) 0.0231(6) Uani 1 1 d .
H46A H 0.0140 -0.0903 0.2816 0.028 Uiso 1 1 calc R
C51 C 0.2825(2) 0.4584(2) 0.02808(11) 0.0179(5) Uani 1 1 d .
C52 C 0.3768(2) 0.3402(2) 0.03500(12) 0.0223(6) Uani 1 1 d .
H52A H 0.4403 0.3304 0.0650 0.027 Uiso 1 1 calc R
C53 C 0.3798(3) 0.2369(2) -0.00101(12) 0.0256(6) Uani 1 1 d .
H53A H 0.4456 0.1571 0.0041 0.031 Uiso 1 1 calc R
C54 C 0.2871(2) 0.2495(2) -0.04446(12) 0.0252(6) Uani 1 1 d .
H54A H 0.2880 0.1780 -0.0688 0.030 Uiso 1 1 calc R
C55 C 0.1931(2) 0.3668(2) -0.05239(11) 0.0236(6) Uani 1 1 d .
H55A H 0.1300 0.3760 -0.0825 0.028 Uiso 1 1 calc R
C56 C 0.1909(2) 0.4705(2) -0.01661(11) 0.0203(5) Uani 1 1 d .
H56A H 0.1265 0.5508 -0.0225 0.024 Uiso 1 1 calc R
C61 C 0.8344(2) 0.2156(2) 0.14825(11) 0.0180(5) Uani 1 1 d .
C62 C 0.9473(2) 0.2035(2) 0.09549(12) 0.0212(6) Uani 1 1 d .
H62A H 1.0395 0.2291 0.0968 0.025 Uiso 1 1 calc R
C63 C 0.9270(3) 0.1549(2) 0.04132(12) 0.0247(6) Uani 1 1 d .
H63A H 1.0051 0.1477 0.0058 0.030 Uiso 1 1 calc R
C64 C 0.7931(3) 0.1166(2) 0.03849(12) 0.0251(6) Uani 1 1 d .
H64A H 0.7794 0.0822 0.0015 0.030 Uiso 1 1 calc R
C65 C 0.6804(2) 0.1294(2) 0.09036(12) 0.0208(5) Uani 1 1 d .
H65A H 0.5883 0.1040 0.0888 0.025 Uiso 1 1 calc R
C66 C 0.6997(2) 0.1789(2) 0.14474(11) 0.0199(5) Uani 1 1 d .
H66A H 0.6206 0.1879 0.1798 0.024 Uiso 1 1 calc R
O71 O 0.3419(2) 0.97151(18) 0.09944(9) 0.0454(5) Uani 1 1 d .
H71 H 0.3573 0.8942 0.1157 0.057 Uiso 1 1 d .
C71 C 0.2971(3) 1.0560(2) 0.14935(13) 0.0313(6) Uani 1 1 d .
H71A H 0.2068 1.0344 0.1758 0.038 Uiso 1 1 d .
H71B H 0.2792 1.1465 0.1323 0.038 Uiso 1 1 d .
H71C H 0.3768 1.0455 0.1740 0.038 Uiso 1 1 d .

loop_
_atom_site_aniso_label
_atom_site_aniso_U_11
_atom_site_aniso_U_22
_atom_site_aniso_U_33
_atom_site_aniso_U_23
_atom_site_aniso_U_13
_atom_site_aniso_U_12
O2 0.0183(8) 0.0251(9) 0.0190(10) -0.0036(8) -0.0010(7) -0.0044(7)
O4 0.0171(8) 0.0283(10) 0.0233(10) 0.0032(8) -0.0054(7) -0.0062(7)
O6 0.0215(8) 0.0186(9) 0.0267(11) 0.0010(8) -0.0028(7) -0.0008(7)
O8 0.0199(8) 0.0211(9) 0.0177(10) -0.0026(7) -0.0004(7) -0.0035(7)
O10 0.0134(8) 0.0246(9) 0.0280(11) 0.0011(8) -0.0058(7) -0.0070(7)
O12 0.0193(8) 0.0192(9) 0.0293(11) 0.0004(8) -0.0060(7) -0.0009(7)
O27 0.0250(9) 0.0204(9) 0.0210(10) -0.0028(8) -0.0116(7) -0.0013(7)
O28 0.0263(9) 0.0205(9) 0.0344(11) -0.0002(8) -0.0008(8) -0.0096(7)
O29 0.0187(8) 0.0258(9) 0.0199(10) -0.0064(8) -0.0014(7) -0.0040(7)
N1 0.0131(9) 0.0149(10) 0.0218(12) -0.0010(9) -0.0037(8) -0.0024(8)
N2 0.0169(10) 0.0165(11) 0.0163(11) 0.0024(9) -0.0011(8) -0.0040(8)
N3 0.0157(10) 0.0214(11) 0.0168(12) 0.0031(9) -0.0034(8) -0.0053(8)
N4 0.0201(10) 0.0145(10) 0.0148(11) -0.0030(8) -0.0023(8) -0.0027(8)
N5 0.0175(10) 0.0172(11) 0.0137(11) 0.0011(8) 0.0008(8) -0.0051(8)
N6 0.0154(9) 0.0192(10) 0.0143(11) 0.0012(9) -0.0058(8) -0.0042(8)
C1 0.0147(11) 0.0170(12) 0.0216(15) -0.0018(11) -0.0049(10) -0.0025(9)
C2 0.0145(12) 0.0234(13) 0.0174(14) -0.0035(11) -0.0042(10) -0.0066(10)
C3 0.0216(12) 0.0192(13) 0.0203(15) 0.0014(11) -0.0023(10) -0.0084(10)
C4 0.0166(12) 0.0147(12) 0.0183(14) 0.0012(10) -0.0011(10) -0.0042(9)
C5 0.0178(12) 0.0210(13) 0.0189(14) -0.0009(11) -0.0047(10) -0.0049(10)
C6 0.0193(12) 0.0171(13) 0.0146(14) 0.0044(10) 0.0009(10) -0.0056(10)
C7 0.0154(11) 0.0176(12) 0.0179(14) 0.0002(10) -0.0032(10) -0.0051(9)
C8 0.0161(12) 0.0190(13) 0.0149(14) -0.0020(10) -0.0050(10) -0.0050(10)
C9 0.0173(11) 0.0152(12) 0.0188(14) 0.0012(10) -0.0020(10) -0.0056(9)
C10 0.0178(12) 0.0102(12) 0.0207(14) 0.0009(10) -0.0040(10) -0.0024(9)
C11 0.0144(11) 0.0205(13) 0.0133(13) 0.0015(10) -0.0020(9) -0.0046(9)
C12 0.0165(12) 0.0171(13) 0.0155(14) 0.0008(10) -0.0020(10) -0.0046(10)
C21 0.0220(12) 0.0161(12) 0.0181(14) -0.0044(10) -0.0015(10) -0.0050(10)
C22 0.0141(11) 0.0179(13) 0.0218(15) 0.0025(11) -0.0049(10) -0.0024(9)
C23 0.0216(12) 0.0190(13) 0.0161(14) 0.0020(11) -0.0025(10) -0.0036(10)
C24 0.0258(13) 0.0176(13) 0.0200(15) -0.0052(11) -0.0040(10) -0.0041(10)
C25 0.0137(11) 0.0195(13) 0.0210(15) 0.0003(11) 0.0004(10) -0.0023(9)
C26 0.0190(12) 0.0182(13) 0.0191(14) 0.0018(11) -0.0051(10) -0.0059(10)
C27 0.0193(12) 0.0160(13) 0.0221(15) 0.0005(11) -0.0037(10) -0.0026(10)
C28 0.0282(13) 0.0196(13) 0.0218(15) -0.0021(11) -0.0050(11) -0.0060(11)
C29 0.0166(12) 0.0212(13) 0.0178(14) 0.0002(11) -0.0042(10) -0.0035(10)
C30 0.0305(14) 0.0301(15) 0.0313(17) -0.0080(13) -0.0139(12) -0.0054(12)
C31 0.0338(15) 0.0310(15) 0.0283(17) 0.0000(13) -0.0026(12) -0.0171(12)
C32 0.0257(13) 0.0246(14) 0.0209(15) -0.0045(12) -0.0004(11) -0.0021(11)
C41 0.0150(11) 0.0116(12) 0.0205(14) -0.0013(10) -0.0040(10) -0.0020(9)
C42 0.0200(12) 0.0182(13) 0.0207(15) -0.0010(11) -0.0053(10) -0.0030(10)
C43 0.0239(13) 0.0206(13) 0.0289(16) -0.0017(12) 0.0047(11) -0.0075(10)
C44 0.0191(13) 0.0177(13) 0.0434(19) -0.0035(12) 0.0029(12) -0.0055(10)
C45 0.0222(13) 0.0236(14) 0.043(2) -0.0002(13) -0.0158(13) -0.0088(11)
C46 0.0303(13) 0.0190(13) 0.0241(15) 0.0035(11) -0.0137(11) -0.0077(11)
C51 0.0168(12) 0.0219(13) 0.0152(14) 0.0039(11) -0.0007(10) -0.0083(10)
C52 0.0228(12) 0.0245(14) 0.0199(15) 0.0014(11) -0.0058(11) -0.0037(11)
C53 0.0299(14) 0.0231(14) 0.0234(16) 0.0007(12) -0.0047(11) -0.0043(11)
C54 0.0295(14) 0.0264(15) 0.0207(15) -0.0036(12) -0.0008(11) -0.0107(12)
C55 0.0201(12) 0.0360(16) 0.0174(15) 0.0034(12) -0.0035(10) -0.0138(11)
C56 0.0151(11) 0.0267(14) 0.0185(14) 0.0057(11) -0.0011(10) -0.0075(10)
C61 0.0177(12) 0.0142(12) 0.0199(14) 0.0025(10) -0.0031(10) 0.0010(9)
C62 0.0189(12) 0.0184(13) 0.0236(15) 0.0003(11) 0.0005(11) -0.0015(10)
C63 0.0299(14) 0.0225(14) 0.0177(15) 0.0004(11) 0.0031(11) -0.0028(11)
C64 0.0350(14) 0.0189(14) 0.0212(15) -0.0018(11) -0.0069(12) -0.0015(11)
C65 0.0226(12) 0.0159(13) 0.0236(15) 0.0005(11) -0.0061(11) -0.0011(10)
C66 0.0190(12) 0.0188(13) 0.0196(15) 0.0010(11) -0.0015(10) -0.0001(10)
O71 0.0807(15) 0.0260(11) 0.0255(12) 0.0001(9) -0.0106(10) 0.0011(10)
C71 0.0387(15) 0.0255(15) 0.0258(17) 0.0009(13) -0.0001(12) -0.0024(12)

loop_
_atom_type_symbol
_atom_type_description
_atom_type_scat_dispersion_real
_atom_type_scat_dispersion_imag
_atom_type_scat_source
C C 0.0033 0.0016 'International Tables Vol C Tables 4.2.6.8 and 6.1.1.4'
H H 0.0000 0.0000 'International Tables Vol C Tables 4.2.6.8 and 6.1.1.4'
N N 0.0061 0.0033 'International Tables Vol C Tables 4.2.6.8 and 6.1.1.4'
O O 0.0106 0.0060 'International Tables Vol C Tables 4.2.6.8 and 6.1.1.4'

loop_
_geom_angle_atom_site_label_1
_geom_angle_atom_site_label_2
_geom_angle_atom_site_label_3
_geom_angle
C30 O27 C27 111.58(17)
C28 O28 C31 112.75(18)
C32 O29 C29 111.43(16)
C12 N1 C1 122.83(18)
C12 N1 C21 119.37(18)
C1 N1 C21 117.06(17)
C2 N2 C3 116.54(18)
C2 N2 C22 124.67(19)
C3 N2 C22 117.41(18)
C4 N3 C5 122.55(19)
C4 N3 C23 118.08(17)
C5 N3 C23 119.37(18)
C6 N4 C7 122.43(19)
C6 N4 C24 119.14(19)
C7 N4 C24 117.63(18)
C8 N5 C9 116.37(18)
C8 N5 C25 123.13(19)
C9 N5 C25 119.64(18)
C10 N6 C11 123.10(19)
C10 N6 C26 117.81(17)
C11 N6 C26 118.81(18)
N1 C1 C2 112.17(18)
O2 C2 N2 121.5(2)
O2 C2 C1 121.4(2)
N2 C2 C1 117.0(2)
N2 C3 C4 114.36(18)
O4 C4 N3 121.4(2)
O4 C4 C3 121.3(2)
N3 C4 C3 117.02(18)
N3 C5 C6 112.97(19)
O6 C6 N4 122.3(2)
O6 C6 C5 120.2(2)
N4 C6 C5 117.5(2)
N4 C7 C8 110.97(18)
O8 C8 N5 121.5(2)
O8 C8 C7 121.3(2)
N5 C8 C7 117.2(2)
N5 C9 C10 113.26(17)
O10 C10 N6 122.0(2)
O10 C10 C9 120.2(2)
N6 C10 C9 117.49(18)
N6 C11 C12 112.27(18)
O12 C12 N1 123.0(2)
O12 C12 C11 120.41(19)
N1 C12 C11 116.60(19)
N1 C21 C41 112.19(19)
N2 C22 C27 112.61(17)
N3 C23 C51 114.31(19)
N4 C24 C28 113.5(2)
N5 C25 C61 114.92(17)
N6 C26 C29 115.74(19)
O27 C27 C22 109.10(18)
O28 C28 C24 108.45(19)
O29 C29 C26 109.81(17)
C42 C41 C46 118.3(2)
C42 C41 C21 121.20(19)
C46 C41 C21 120.5(2)
C43 C42 C41 121.0(2)
C42 C43 C44 120.3(2)
C45 C44 C43 119.6(2)
C44 C45 C46 120.3(2)
C41 C46 C45 120.7(2)
C52 C51 C56 118.3(2)
C52 C51 C23 122.2(2)
C56 C51 C23 119.5(2)
C53 C52 C51 121.0(2)
C52 C53 C54 120.1(2)
C53 C54 C55 119.7(2)
C56 C55 C54 120.1(2)
C55 C56 C51 120.7(2)
C66 C61 C62 118.3(2)
C66 C61 C25 122.8(2)
C62 C61 C25 118.87(19)
C63 C62 C61 121.0(2)
C62 C63 C64 120.4(2)
C65 C64 C63 118.9(2)
C64 C65 C66 121.0(2)
C65 C66 C61 120.5(2)

loop_
_geom_bond_atom_site_label_1
_geom_bond_atom_site_label_2
_geom_bond_distance
O2 C2 1.232(3)
O4 C4 1.231(2)
O6 C6 1.234(3)
O8 C8 1.232(3)
O10 C10 1.227(2)
O12 C12 1.225(3)
O27 C30 1.420(3)
O27 C27 1.421(3)
O28 C28 1.415(3)
O28 C31 1.423(3)
O29 C32 1.422(3)
O29 C29 1.422(3)
N1 C12 1.357(3)
N1 C1 1.457(3)
N1 C21 1.462(3)
N2 C2 1.357(3)
N2 C3 1.462(3)
N2 C22 1.464(3)
N3 C4 1.360(3)
N3 C5 1.459(3)
N3 C23 1.461(3)
N4 C6 1.350(3)
N4 C7 1.455(3)
N4 C24 1.460(3)
N5 C8 1.350(3)
N5 C9 1.462(3)
N5 C25 1.464(3)
N6 C10 1.357(3)
N6 C11 1.451(2)
N6 C26 1.460(3)
C1 C2 1.531(3)
C3 C4 1.508(3)
C5 C6 1.525(3)
C7 C8 1.530(3)
C9 C10 1.518(3)
C11 C12 1.537(3)
C21 C41 1.508(3)
C22 C27 1.511(3)
C23 C51 1.514(3)
C24 C28 1.510(3)
C25 C61 1.513(3)
C26 C29 1.503(3)
C41 C42 1.385(3)
C41 C46 1.390(3)
C42 C43 1.381(3)
C43 C44 1.383(3)
C44 C45 1.370(4)
C45 C46 1.391(3)
C51 C52 1.390(3)
C51 C56 1.397(3)
C52 C53 1.381(3)
C53 C54 1.383(3)
C54 C55 1.385(3)
C55 C56 1.383(3)
C61 C66 1.393(3)
C61 C62 1.396(3)
C62 C63 1.384(3)
C63 C64 1.391(3)
C64 C65 1.382(3)
C65 C66 1.389(3)
O71 C71 1.411(3)

loop_
_cod_related_entry_id
_cod_related_entry_database
_cod_related_entry_code
1 ChemSpider 30660355
